data_7210629
loop_
_publ_author_name
'Bia\/lek, Micha\/l J.'
'Janczak, Jan'
'Zo\'n, Jerzy'

_publ_section_title
;
 Naphthalene-based linkers for metal phosphonates: synthesis, structure,
 and interesting conformational flexibility influence on final lanthanum
 hybrids
;
_journal_issue 2
_journal_name_full CrystEngComm
_journal_page_first 390
_journal_paper_doi 10.1039/c2ce26268a
_journal_volume 15
_journal_year 2013
_chemical_formula_moiety 'C20 H21 La O14 P4, H2 O'
_chemical_formula_sum 'C20 H23 La O15 P4'
_chemical_formula_weight 766.17
_chemical_name_systematic
;
?
;
_space_group_IT_number 14
_symmetry_cell_setting monoclinic
_symmetry_space_group_name_Hall '-P 2ybc'
_symmetry_space_group_name_H-M 'P 1 21/c 1'
_atom_sites_solution_hydrogens geom
_atom_sites_solution_primary direct
_atom_sites_solution_secondary difmap
_audit_creation_method SHELXL-97
_cell_angle_alpha 90.00
_cell_angle_beta 104.34(3)
_cell_angle_gamma 90.00
_cell_formula_units_Z 4
_cell_length_a 10.614(2)
_cell_length_b 12.316(3)
_cell_length_c 20.809(4)
_cell_measurement_reflns_used 2856
_cell_measurement_temperature 295(2)
_cell_measurement_theta_max 29.39
_cell_measurement_theta_min 2.94
_cell_volume 2635.4(10)
_computing_cell_refinement
;
Oxford Diffraction Poland (2006). CrysAlis Red, Version 171.32.6
;
_computing_data_collection
;
Oxford Diffraction Poland (2006). CrysAlis CCD, Version 171.32.6
;
_computing_data_reduction
;
Oxford Diffraction Poland (2006). CrysAlis Red, Version 171.32.6
;
_computing_molecular_graphics
;
Brandenburg & Putz (2006). Diamond 3.0. Crystal and Molecular
Structure Visualisation, University of Bonn, Germany
;
_computing_publication_material 'SHELXL-97 (Sheldrick, 1997)'
_computing_structure_refinement 'SHELXL-97 (Sheldrick, 1997)'
_computing_structure_solution 'SHELXS-97 (Sheldrick, 1990)'
_diffrn_ambient_temperature 295(2)
_diffrn_detector_area_resol_mean '1024x1024 with blocks 2x2'
_diffrn_measured_fraction_theta_full 0.993
_diffrn_measured_fraction_theta_max 0.933
_diffrn_measurement_device_type 'KUMA KM-e with area CCD detector'
_diffrn_measurement_method \w-scan
_diffrn_radiation_monochromator graphite
_diffrn_radiation_source 'fine-focus sealed tube'
_diffrn_radiation_type MoK\a
_diffrn_radiation_wavelength 0.71073
_diffrn_reflns_av_R_equivalents 0.0204
_diffrn_reflns_av_sigmaI/netI 0.0155
_diffrn_reflns_limit_h_max 14
_diffrn_reflns_limit_h_min -14
_diffrn_reflns_limit_k_max 15
_diffrn_reflns_limit_k_min -16
_diffrn_reflns_limit_l_max 28
_diffrn_reflns_limit_l_min -28
_diffrn_reflns_number 35427
_diffrn_reflns_theta_full 28.20
_diffrn_reflns_theta_max 29.39
_diffrn_reflns_theta_min 2.94
_exptl_absorpt_coefficient_mu 1.938
_exptl_absorpt_correction_T_max 0.7096
_exptl_absorpt_correction_T_min 0.6113
_exptl_absorpt_correction_type numerical
_exptl_absorpt_process_details
;
Oxford Diffraction Poland (2006). CrysAlis Red, Version 171.32.6
;
_exptl_crystal_colour colourless
_exptl_crystal_density_diffrn 1.931
_exptl_crystal_density_meas 1.93
_exptl_crystal_density_method floatation
_exptl_crystal_description parallelepiped
_exptl_crystal_F_000 1520
_exptl_crystal_size_max 0.29
_exptl_crystal_size_mid 0.22
_exptl_crystal_size_min 0.19
_refine_diff_density_max 0.806
_refine_diff_density_min -0.404
_refine_diff_density_rms 0.082
_refine_ls_extinction_method none
_refine_ls_goodness_of_fit_ref 1.009
_refine_ls_hydrogen_treatment mixed
_refine_ls_matrix_type full
_refine_ls_number_parameters 394
_refine_ls_number_reflns 6785
_refine_ls_number_restraints 0
_refine_ls_restrained_S_all 1.008
_refine_ls_R_factor_all 0.0277
_refine_ls_R_factor_gt 0.0193
_refine_ls_shift/su_max 0.005
_refine_ls_shift/su_mean 0.001
_refine_ls_structure_factor_coef Fsqd
_refine_ls_weighting_details 'calc w=1/[\s^2^(Fo^2^)+(0.0327P)^2^+2.0048P] where P=(Fo^2^+2Fc^2^)/3'
_refine_ls_weighting_scheme calc
_refine_ls_wR_factor_gt 0.0483
_refine_ls_wR_factor_ref 0.0543
_reflns_number_gt 5900
_reflns_number_total 6785
_reflns_threshold_expression I>2\s(I)
_cod_data_source_file c2ce26268a.txt
_cod_data_source_block La-NDP(1,4)
_cod_original_cell_volume 2635.4(9)
_cod_original_sg_symbol_H-M 'P 21/c'
_cod_database_code 7210629

loop_
_symmetry_equiv_pos_as_xyz
'x, y, z'
'-x, y+1/2, -z+1/2'
'-x, -y, -z'
'x, -y-1/2, z-1/2'

loop_
_atom_site_label
_atom_site_type_symbol
_atom_site_fract_x
_atom_site_fract_y
_atom_site_fract_z
_atom_site_U_iso_or_equiv
_atom_site_adp_type
_atom_site_occupancy
_atom_site_symmetry_multiplicity
_atom_site_calc_flag
_atom_site_refinement_flags
La1 La 0.081723(10) 0.020247(8) 0.242191(5) 0.01240(4) Uani 1 1 d .
P11 P 0.33963(5) 0.10638(4) 0.15946(2) 0.01806(10) Uani 1 1 d .
O11 O 0.24983(15) 0.02514(11) 0.17745(7) 0.0228(3) Uani 1 1 d .
O12 O 0.47935(15) 0.10851(14) 0.20374(8) 0.0287(3) Uani 1 1 d D
H12O H 0.519(3) 0.0549(16) 0.1960(15) 0.043 Uiso 1 1 d D
O13 O 0.29473(15) 0.22525(12) 0.16719(8) 0.0249(3) Uani 1 1 d D
H13O H 0.2178(9) 0.224(2) 0.1677(14) 0.037 Uiso 1 1 d D
P12 P 0.26208(5) 0.05006(4) -0.15267(2) 0.01602(10) Uani 1 1 d .
O14 O 0.37711(15) 0.03544(12) -0.18116(8) 0.0269(3) Uani 1 1 d .
O15 O 0.15239(14) -0.03127(11) -0.17234(7) 0.0204(3) Uani 1 1 d .
O16 O 0.20501(14) 0.16565(12) -0.17513(8) 0.0255(3) Uani 1 1 d D
H16O H 0.1273(8) 0.170(2) -0.1767(14) 0.038 Uiso 1 1 d D
C11 C 0.34294(19) 0.08568(17) 0.07462(10) 0.0198(4) Uani 1 1 d .
C12 C 0.2703(2) 0.00157(18) 0.04134(11) 0.0257(4) Uani 1 1 d .
H12 H 0.2315 -0.0472 0.0646 0.031 Uiso 1 1 calc R
C13 C 0.2535(2) -0.01213(18) -0.02740(11) 0.0254(4) Uani 1 1 d .
H13 H 0.2027 -0.0692 -0.0488 0.030 Uiso 1 1 calc R
C14 C 0.31050(19) 0.05701(17) -0.06342(10) 0.0196(4) Uani 1 1 d .
C15 C 0.39557(19) 0.14114(17) -0.02970(10) 0.0200(4) Uani 1 1 d .
C16 C 0.4652(2) 0.21039(19) -0.06302(11) 0.0264(4) Uani 1 1 d .
H16 H 0.4587 0.1998 -0.1080 0.032 Uiso 1 1 calc R
C17 C 0.5418(2) 0.2924(2) -0.03039(12) 0.0332(5) Uani 1 1 d .
H17 H 0.5868 0.3369 -0.0532 0.040 Uiso 1 1 calc R
C18 C 0.5526(2) 0.3096(2) 0.03732(12) 0.0339(5) Uani 1 1 d .
H18 H 0.6032 0.3666 0.0590 0.041 Uiso 1 1 calc R
C19 C 0.4897(2) 0.24346(19) 0.07153(11) 0.0276(5) Uani 1 1 d .
H19 H 0.4990 0.2553 0.1166 0.033 Uiso 1 1 calc R
C110 C 0.41011(19) 0.15682(17) 0.03974(10) 0.0197(4) Uani 1 1 d .
P21 P -0.08758(5) 0.22932(4) 0.33289(2) 0.01407(9) Uani 1 1 d .
O21 O -0.01460(15) 0.14174(12) 0.30843(7) 0.0227(3) Uani 1 1 d .
O22 O -0.04236(13) 0.34330(11) 0.32155(6) 0.0182(3) Uani 1 1 d .
O23 O -0.23496(15) 0.21306(13) 0.29720(8) 0.0272(3) Uani 1 1 d D
H23O H -0.293(2) 0.2551(19) 0.2997(15) 0.041 Uiso 1 1 d D
P22 P -0.03962(5) 0.21425(4) 0.64737(2) 0.01282(9) Uani 1 1 d .
O24 O -0.02131(14) 0.10600(11) 0.68067(6) 0.0180(3) Uani 1 1 d .
O25 O 0.06078(13) 0.30008(11) 0.67647(6) 0.0168(3) Uani 1 1 d .
O26 O -0.17747(13) 0.25949(11) 0.65077(7) 0.0191(3) Uani 1 1 d D
H26O H -0.172(3) 0.3251(5) 0.6566(13) 0.029 Uiso 1 1 d D
C21 C -0.07219(18) 0.21456(15) 0.42087(9) 0.0154(3) Uani 1 1 d .
C22 C -0.0099(2) 0.29453(16) 0.46246(9) 0.0187(4) Uani 1 1 d .
H22 H 0.0247 0.3536 0.4449 0.022 Uiso 1 1 calc R
C23 C 0.0028(2) 0.28891(16) 0.53157(9) 0.0190(4) Uani 1 1 d .
H23 H 0.0465 0.3440 0.5587 0.023 Uiso 1 1 calc R
C24 C -0.04816(18) 0.20354(15) 0.55956(9) 0.0148(3) Uani 1 1 d .
C25 C -0.11243(18) 0.11720(15) 0.51777(9) 0.0146(3) Uani 1 1 d .
C26 C -0.1660(2) 0.02595(16) 0.54293(10) 0.0213(4) Uani 1 1 d .
H26 H -0.1595 0.0211 0.5882 0.026 Uiso 1 1 calc R
C27 C -0.2271(2) -0.05497(18) 0.50197(11) 0.0261(4) Uani 1 1 d .
H27 H -0.2626 -0.1135 0.5196 0.031 Uiso 1 1 calc R
C28 C -0.2366(2) -0.05048(18) 0.43375(11) 0.0268(5) Uani 1 1 d .
H28 H -0.2779 -0.1062 0.4063 0.032 Uiso 1 1 calc R
C29 C -0.1853(2) 0.03550(16) 0.40728(10) 0.0230(4) Uani 1 1 d .
H29 H -0.1913 0.0371 0.3619 0.028 Uiso 1 1 calc R
C210 C -0.12322(18) 0.12244(15) 0.44785(9) 0.0153(3) Uani 1 1 d .
O1W O 0.29005(15) -0.08994(13) 0.30062(8) 0.0269(3) Uani 1 1 d D
H11W H 0.277(2) -0.1504(9) 0.3142(13) 0.040 Uiso 1 1 d D
H12W H 0.348(2) -0.0997(19) 0.2816(13) 0.040 Uiso 1 1 d D
O2W O 0.26778(18) 0.12491(15) 0.31644(11) 0.0453(5) Uani 1 1 d D
H21W H 0.267(3) 0.1895(8) 0.3255(16) 0.068 Uiso 1 1 d D
H22W H 0.334(2) 0.102(2) 0.3412(14) 0.068 Uiso 1 1 d D
O3W O 0.46124(18) -0.17675(18) 0.22842(12) 0.0476(5) Uani 1 1 d D
H31W H 0.509(2) -0.132(2) 0.2169(17) 0.071 Uiso 1 1 d D
H32W H 0.512(2) -0.219(2) 0.2520(15) 0.071 Uiso 1 1 d D

loop_
_atom_site_aniso_label
_atom_site_aniso_U_11
_atom_site_aniso_U_22
_atom_site_aniso_U_33
_atom_site_aniso_U_23
_atom_site_aniso_U_13
_atom_site_aniso_U_12
La1 0.01579(6) 0.01069(6) 0.01121(5) 0.00034(4) 0.00428(4) 0.00029(4)
P11 0.0174(2) 0.0194(2) 0.0189(2) 0.00208(19) 0.00747(19) 0.00198(19)
O11 0.0285(8) 0.0188(7) 0.0260(8) 0.0030(6) 0.0159(6) 0.0018(6)
O12 0.0219(8) 0.0358(9) 0.0266(8) -0.0047(7) 0.0026(6) 0.0069(7)
O13 0.0221(7) 0.0192(7) 0.0368(9) 0.0026(6) 0.0137(7) 0.0017(6)
P12 0.0152(2) 0.0142(2) 0.0185(2) -0.00034(18) 0.00398(18) 0.00009(17)
O14 0.0242(8) 0.0287(8) 0.0320(8) -0.0024(6) 0.0146(7) 0.0027(6)
O15 0.0204(7) 0.0154(7) 0.0228(7) 0.0002(5) 0.0007(6) -0.0012(5)
O16 0.0200(7) 0.0173(7) 0.0370(9) 0.0044(6) 0.0028(7) 0.0005(6)
C11 0.0180(9) 0.0240(10) 0.0179(9) 0.0019(8) 0.0054(7) -0.0002(8)
C12 0.0291(11) 0.0250(10) 0.0251(11) 0.0024(8) 0.0108(9) -0.0075(9)
C13 0.0301(11) 0.0230(10) 0.0240(10) -0.0017(8) 0.0082(9) -0.0088(9)
C14 0.0181(9) 0.0214(9) 0.0194(9) -0.0017(8) 0.0049(7) -0.0017(8)
C15 0.0171(9) 0.0218(10) 0.0209(9) 0.0011(8) 0.0044(7) -0.0027(8)
C16 0.0233(10) 0.0342(12) 0.0218(10) 0.0017(9) 0.0060(8) -0.0094(9)
C17 0.0301(12) 0.0396(13) 0.0307(12) 0.0031(10) 0.0090(10) -0.0181(10)
C18 0.0315(12) 0.0373(13) 0.0310(12) -0.0018(10) 0.0040(10) -0.0200(10)
C19 0.0261(11) 0.0349(12) 0.0210(10) -0.0036(9) 0.0043(9) -0.0109(9)
C110 0.0157(9) 0.0237(10) 0.0196(9) 0.0010(8) 0.0043(7) -0.0021(7)
P21 0.0190(2) 0.0132(2) 0.0113(2) 0.00036(16) 0.00606(18) 0.00035(17)
O21 0.0337(8) 0.0183(7) 0.0199(7) -0.0015(6) 0.0136(6) 0.0037(6)
O22 0.0246(7) 0.0144(6) 0.0173(6) 0.0032(5) 0.0084(6) 0.0001(5)
O23 0.0208(7) 0.0313(9) 0.0268(8) 0.0029(7) 0.0010(6) -0.0021(6)
P22 0.0163(2) 0.0122(2) 0.0107(2) -0.00058(16) 0.00489(17) -0.00218(17)
O24 0.0260(7) 0.0150(6) 0.0145(6) 0.0026(5) 0.0079(5) -0.0002(5)
O25 0.0194(6) 0.0163(6) 0.0154(6) -0.0031(5) 0.0056(5) -0.0037(5)
O26 0.0186(6) 0.0153(6) 0.0248(7) -0.0019(6) 0.0082(6) -0.0011(5)
C21 0.0191(9) 0.0156(8) 0.0128(8) 0.0004(7) 0.0065(7) 0.0009(7)
C22 0.0259(10) 0.0168(9) 0.0153(9) 0.0015(7) 0.0085(8) -0.0051(8)
C23 0.0264(10) 0.0167(9) 0.0142(9) -0.0029(7) 0.0056(8) -0.0065(8)
C24 0.0191(9) 0.0139(8) 0.0121(8) -0.0006(7) 0.0053(7) -0.0004(7)
C25 0.0176(9) 0.0132(8) 0.0140(8) -0.0005(7) 0.0057(7) -0.0015(7)
C26 0.0280(10) 0.0192(10) 0.0170(9) 0.0009(7) 0.0063(8) -0.0063(8)
C27 0.0355(12) 0.0181(9) 0.0257(10) 0.0002(8) 0.0098(9) -0.0110(9)
C28 0.0370(12) 0.0196(10) 0.0244(10) -0.0076(8) 0.0087(9) -0.0130(9)
C29 0.0327(11) 0.0213(10) 0.0162(9) -0.0041(8) 0.0084(8) -0.0055(8)
C210 0.0183(9) 0.0146(8) 0.0145(8) -0.0004(7) 0.0069(7) -0.0010(7)
O1W 0.0251(8) 0.0242(8) 0.0331(8) 0.0100(7) 0.0103(7) 0.0037(6)
O2W 0.0316(10) 0.0280(9) 0.0641(13) -0.0216(9) -0.0114(9) 0.0051(7)
O3W 0.0318(9) 0.0494(12) 0.0649(14) 0.0252(10) 0.0179(9) 0.0068(9)

loop_
_atom_type_symbol
_atom_type_description
_atom_type_scat_dispersion_real
_atom_type_scat_dispersion_imag
_atom_type_scat_source
C C 0.0033 0.0016 'International Tables Vol C Tables 4.2.6.8 and 6.1.1.4'
H H 0.0000 0.0000 'International Tables Vol C Tables 4.2.6.8 and 6.1.1.4'
O O 0.0106 0.0060 'International Tables Vol C Tables 4.2.6.8 and 6.1.1.4'
P P 0.1023 0.0942 'International Tables Vol C Tables 4.2.6.8 and 6.1.1.4'
La La -0.2871 2.4523 'International Tables Vol C Tables 4.2.6.8 and 6.1.1.4'

loop_
_geom_angle_atom_site_label_1
_geom_angle_atom_site_label_2
_geom_angle_atom_site_label_3
_geom_angle
_geom_angle_site_symmetry_1
_geom_angle_site_symmetry_3
O21 La1 O24 78.59(5) . 3_556
O21 La1 O11 138.80(5) . .
O24 La1 O11 135.59(5) 3_556 .
O21 La1 O22 142.26(5) . 2_545
O24 La1 O22 76.06(5) 3_556 2_545
O11 La1 O22 77.56(5) . 2_545
O21 La1 O2W 73.41(6) . .
O24 La1 O2W 102.45(7) 3_556 .
O11 La1 O2W 76.30(7) . .
O22 La1 O2W 139.38(5) 2_545 .
O21 La1 O15 78.63(5) . 3
O24 La1 O15 91.79(5) 3_556 3
O11 La1 O15 114.70(5) . 3
O22 La1 O15 74.72(5) 2_545 3
O2W La1 O15 145.16(5) . 3
O21 La1 O25 77.24(5) . 4_565
O24 La1 O25 153.55(4) 3_556 4_565
O11 La1 O25 70.83(4) . 4_565
O22 La1 O25 118.61(5) 2_545 4_565
O2W La1 O25 80.74(6) . 4_565
O15 La1 O25 73.08(4) 3 4_565
O21 La1 O1W 118.78(5) . .
O24 La1 O1W 72.12(5) 3_556 .
O11 La1 O1W 68.18(5) . .
O22 La1 O1W 78.94(5) 2_545 .
O2W La1 O1W 62.67(6) . .
O15 La1 O1W 151.83(5) 3 .
O25 La1 O1W 129.88(5) 4_565 .
O11 P11 O12 116.20(10) . .
O11 P11 O13 111.89(8) . .
O12 P11 O13 101.28(9) . .
O11 P11 C11 108.75(9) . .
O12 P11 C11 109.93(9) . .
O13 P11 C11 108.42(9) . .
P11 O11 La1 137.76(8) . .
P11 O12 H12O 109(2) . .
P11 O13 H13O 108(2) . .
O14 P12 O15 117.54(9) . .
O14 P12 O16 106.47(9) . .
O15 P12 O16 107.76(8) . .
O14 P12 C14 111.23(10) . .
O15 P12 C14 108.31(9) . .
O16 P12 C14 104.71(9) . .
P12 O15 La1 133.95(8) . 3
P12 O16 H16O 113(2) . .
C12 C11 C110 119.54(19) . .
C12 C11 P11 117.31(16) . .
C110 C11 P11 123.00(15) . .
C11 C12 C13 121.16(19) . .
C11 C12 H12 119.4 . .
C13 C12 H12 119.4 . .
C14 C13 C12 121.3(2) . .
C14 C13 H13 119.3 . .
C12 C13 H13 119.3 . .
C13 C14 C15 119.33(19) . .
C13 C14 P12 118.83(16) . .
C15 C14 P12 121.43(15) . .
C16 C15 C110 118.36(18) . .
C16 C15 C14 122.38(19) . .
C110 C15 C14 119.26(18) . .
C17 C16 C15 121.3(2) . .
C17 C16 H16 119.3 . .
C15 C16 H16 119.3 . .
C16 C17 C18 120.1(2) . .
C16 C17 H17 119.9 . .
C18 C17 H17 119.9 . .
C19 C18 C17 120.5(2) . .
C19 C18 H18 119.8 . .
C17 C18 H18 119.8 . .
C18 C19 C110 121.3(2) . .
C18 C19 H19 119.4 . .
C110 C19 H19 119.4 . .
C19 C110 C15 118.45(18) . .
C19 C110 C11 122.43(19) . .
C15 C110 C11 119.12(18) . .
O21 P21 O22 113.87(8) . .
O21 P21 O23 106.72(9) . .
O22 P21 O23 111.12(8) . .
O21 P21 C21 110.45(9) . .
O22 P21 C21 107.30(8) . .
O23 P21 C21 107.22(9) . .
P21 O21 La1 165.76(9) . .
P21 O22 La1 149.14(8) . 2
P21 O23 H23O 125(2) . .
O24 P22 O25 116.05(8) . .
O24 P22 O26 108.00(8) . .
O25 P22 O26 107.61(8) . .
O24 P22 C24 111.80(8) . .
O25 P22 C24 107.94(8) . .
O26 P22 C24 104.76(9) . .
P22 O24 La1 148.43(8) . 3_556
P22 O25 La1 140.23(8) . 4_566
P22 O26 H26O 108.6(19) . .
C22 C21 C210 119.55(17) . .
C22 C21 P21 118.47(14) . .
C210 C21 P21 121.98(14) . .
C21 C22 C23 121.19(17) . .
C21 C22 H22 119.4 . .
C23 C22 H22 119.4 . .
C24 C23 C22 121.33(17) . .
C24 C23 H23 119.3 . .
C22 C23 H23 119.3 . .
C23 C24 C25 119.18(16) . .
C23 C24 P22 116.40(14) . .
C25 C24 P22 124.25(14) . .
C26 C25 C210 118.20(17) . .
C26 C25 C24 122.54(17) . .
C210 C25 C24 119.25(16) . .
C27 C26 C25 121.33(19) . .
C27 C26 H26 119.3 . .
C25 C26 H26 119.3 . .
C26 C27 C28 120.5(2) . .
C26 C27 H27 119.7 . .
C28 C27 H27 119.7 . .
C29 C28 C27 120.23(19) . .
C29 C28 H28 119.9 . .
C27 C28 H28 119.9 . .
C28 C29 C210 121.12(19) . .
C28 C29 H29 119.4 . .
C210 C29 H29 119.4 . .
C29 C210 C21 121.98(17) . .
C29 C210 C25 118.57(17) . .
C21 C210 C25 119.44(16) . .
La1 O1W H11W 115.9(19) . .
La1 O1W H12W 120.1(19) . .
H11W O1W H12W 104(2) . .
La1 O2W H21W 126(2) . .
La1 O2W H22W 129(2) . .
H21W O2W H22W 104(3) . .
H31W O3W H32W 104(2) . .

loop_
_geom_bond_atom_site_label_1
_geom_bond_atom_site_label_2
_geom_bond_distance
_geom_bond_site_symmetry_2
La1 O21 2.4253(14) .
La1 O24 2.4321(13) 3_556
La1 O11 2.4885(16) .
La1 O22 2.5315(14) 2_545
La1 O2W 2.5372(18) .
La1 O15 2.5528(16) 3
La1 O25 2.5819(14) 4_565
La1 O1W 2.6225(17) .
P11 O11 1.4921(15) .
P11 O12 1.5402(17) .
P11 O13 1.5602(16) .
P11 C11 1.793(2) .
O12 H12O 0.82(3) .
O13 H13O 0.82(2) .
P12 O14 1.4944(16) .
P12 O15 1.5133(15) .
P12 O16 1.5722(15) .
P12 C14 1.802(2) .
O15 La1 2.5528(16) 3
O16 H16O 0.82(2) .
C11 C12 1.372(3) .
C11 C110 1.435(3) .
C12 C13 1.407(3) .
C12 H12 0.9300 .
C13 C14 1.370(3) .
C13 H13 0.9300 .
C14 C15 1.438(3) .
C15 C16 1.417(3) .
C15 C110 1.428(3) .
C16 C17 1.367(3) .
C16 H16 0.9300 .
C17 C18 1.401(3) .
C17 H17 0.9300 .
C18 C19 1.361(3) .
C18 H18 0.9300 .
C19 C110 1.419(3) .
C19 H19 0.9300 .
P21 O21 1.4892(15) .
P21 O22 1.5208(14) .
P21 O23 1.5694(16) .
P21 C21 1.8066(19) .
O22 La1 2.5315(14) 2
O23 H23O 0.82(2) .
P22 O24 1.4930(14) .
P22 O25 1.5167(14) .
P22 O26 1.5835(15) .
P22 C24 1.8116(19) .
O24 La1 2.4321(13) 3_556
O25 La1 2.5819(14) 4_566
O26 H26O 0.817(8) .
C21 C22 1.368(3) .
C21 C210 1.430(3) .
C22 C23 1.412(3) .
C22 H22 0.9300 .
C23 C24 1.376(3) .
C23 H23 0.9300 .
C24 C25 1.435(3) .
C25 C26 1.417(3) .
C25 C210 1.432(2) .
C26 C27 1.366(3) .
C26 H26 0.9300 .
C27 C28 1.399(3) .
C27 H27 0.9300 .
C28 C29 1.367(3) .
C28 H28 0.9300 .
C29 C210 1.421(3) .
C29 H29 0.9300 .
O1W H11W 0.82(2) .
O1W H12W 0.82(2) .
O2W H21W 0.82(2) .
O2W H22W 0.82(3) .
O3W H31W 0.82(2) .
O3W H32W 0.82(2) .

loop_
_geom_hbond_atom_site_label_D
_geom_hbond_atom_site_label_H
_geom_hbond_atom_site_label_A
_geom_hbond_distance_DH
_geom_hbond_distance_HA
_geom_hbond_distance_DA
_geom_hbond_angle_DHA
_geom_hbond_site_symmetry_A
_geom_hbond_publ_flag
O12 H12O O14 0.82(3) 1.65(3) 2.458(2) 168(3) 3_655 y
O13 H13O O25 0.82(2) 1.746(7) 2.557(2) 170(3) 4_565 y
O16 H16O O22 0.82(2) 1.800(7) 2.612(2) 171(3) 4_565 y
O23 H23O O3W 0.82(2) 1.93(2) 2.694(3) 156(3) 2 y
O26 H26O O15 0.817(8) 1.801(6) 2.618(2) 177(3) 2 y
O1W H11W O26 0.82(2) 1.958(19) 2.722(2) 154(2) 3_556 y
O1W H12W O3W 0.82(2) 2.06(2) 2.838(3) 160(2) . y
O2W H21W O16 0.82(2) 1.900(15) 2.681(2) 159(3) 4_566 y
O3W H31W O14 0.82(2) 1.97(3) 2.788(2) 174(4) 3_655 y
O3W H32W O12 0.82(2) 2.31(3) 2.991(3) 142(3) 2_645 y
